data_8103444
loop_
_publ_author_name
'Curda, J.'
'Peters, K.'
'Somer, M.'
'Herterich, U.'
'von Schnering, H.G.'

_publ_section_title
;
 Crystal structure of sodium tetrabarium dinitridoborate, Na Ba4 (B N2)3
;
_journal_name_full 'Zeitschrift fuer Kristallographie (149,1979-)'
_journal_page_first 529
_journal_page_last 529
_journal_volume 210
_journal_year 1995
_chemical_formula_sum 'B3 Ba4 N6 Na'
_chemical_name_systematic 'Na Ba4 (B N2)3'
_space_group_IT_number 229
_symmetry_space_group_name_Hall '-I 4 2 3'
_symmetry_space_group_name_H-M 'I m -3 m'
_cell_angle_alpha 90
_cell_angle_beta 90
_cell_angle_gamma 90
_cell_formula_units_Z 2
_cell_length_a 7.9168
_cell_length_b 7.9168
_cell_length_c 7.9168
_cell_volume 496.191
_citation_journal_id_ASTM ZEKRDZ
_cod_data_source_file boron_394.cif
_cod_data_source_block B3Ba4N6Na1
_cod_original_cell_volume 496.1912
_cod_original_formula_sum 'B3 Ba4 N6 Na1'
_cod_database_code 8103444

loop_
_symmetry_equiv_pos_as_xyz
x,y,z
-y,x,z
-x,-y,z
y,-x,z
x,-y,-z
y,x,-z
-x,y,-z
-y,-x,-z
z,x,y
-x,z,y
-z,-x,y
x,-z,y
z,-x,-y
x,z,-y
-z,x,-y
-x,-z,-y
y,z,x
y,-z,-x
z,y,-x
-y,z,-x
-z,-y,-x
-y,-z,x
z,-y,x
-z,y,x
-x,-y,-z
y,-x,-z
x,y,-z
-y,x,-z
-x,y,z
-y,-x,z
x,-y,z
y,x,z
-z,-x,-y
x,-z,-y
z,x,-y
-x,z,-y
-z,x,y
-x,-z,y
z,-x,y
x,z,y
-y,-z,-x
-y,z,x
-z,-y,x
y,-z,x
z,y,x
y,z,-x
-z,y,-x
z,-y,-x
x+1/2,y+1/2,z+1/2
-y+1/2,x+1/2,z+1/2
-x+1/2,-y+1/2,z+1/2
y+1/2,-x+1/2,z+1/2
x+1/2,-y+1/2,-z+1/2
y+1/2,x+1/2,-z+1/2
-x+1/2,y+1/2,-z+1/2
-y+1/2,-x+1/2,-z+1/2
z+1/2,x+1/2,y+1/2
-x+1/2,z+1/2,y+1/2
-z+1/2,-x+1/2,y+1/2
x+1/2,-z+1/2,y+1/2
z+1/2,-x+1/2,-y+1/2
x+1/2,z+1/2,-y+1/2
-z+1/2,x+1/2,-y+1/2
-x+1/2,-z+1/2,-y+1/2
y+1/2,z+1/2,x+1/2
y+1/2,-z+1/2,-x+1/2
z+1/2,y+1/2,-x+1/2
-y+1/2,z+1/2,-x+1/2
-z+1/2,-y+1/2,-x+1/2
-y+1/2,-z+1/2,x+1/2
z+1/2,-y+1/2,x+1/2
-z+1/2,y+1/2,x+1/2
-x+1/2,-y+1/2,-z+1/2
y+1/2,-x+1/2,-z+1/2
x+1/2,y+1/2,-z+1/2
-y+1/2,x+1/2,-z+1/2
-x+1/2,y+1/2,z+1/2
-y+1/2,-x+1/2,z+1/2
x+1/2,-y+1/2,z+1/2
y+1/2,x+1/2,z+1/2
-z+1/2,-x+1/2,-y+1/2
x+1/2,-z+1/2,-y+1/2
z+1/2,x+1/2,-y+1/2
-x+1/2,z+1/2,-y+1/2
-z+1/2,x+1/2,y+1/2
-x+1/2,-z+1/2,y+1/2
z+1/2,-x+1/2,y+1/2
x+1/2,z+1/2,y+1/2
-y+1/2,-z+1/2,-x+1/2
-y+1/2,z+1/2,x+1/2
-z+1/2,-y+1/2,x+1/2
y+1/2,-z+1/2,x+1/2
z+1/2,y+1/2,x+1/2
y+1/2,z+1/2,-x+1/2
-z+1/2,y+1/2,-x+1/2
z+1/2,-y+1/2,-x+1/2

loop_
_atom_site_label
_atom_site_type_symbol
_atom_site_fract_x
_atom_site_fract_y
_atom_site_fract_z
_atom_site_occupancy
_atom_site_U_iso_or_equiv
B1 B+3 0 0.5 0.5 1 0.0
Na1 Na+1 0 0 0 1 0.0
Ba1 Ba+2 0.25 0.25 0.25 1 0.0
N1 N-3 0.3311 0 0 1 0.0
